data_4111716
loop_
_publ_author_name
'M. F. Semmelhack'
'Anatoly Chlenov'
'Douglas M. Ho'

_publ_contact_author_address
;
Princeton University
Department of Chemistry
Princeton, NJ   08544-1009
USA
;
_publ_contact_author_email mfshack@princeton.edu
_publ_contact_author_fax (609)2586746
_publ_contact_author_name 'Professor Martin F. Semmelhack'
_publ_contact_author_phone (609)2585501
_publ_section_title
;
 Accelerated Arene Ligand Exchange in the (Arene)Cr(CO)2L Series
;
_journal_name_full 'Journal of the American Chemical Society'
_journal_page_first 7759
_journal_page_last 7773
_journal_paper_doi 10.1021/ja042705x
_journal_volume 127
_journal_year 2005
_chemical_absolute_configuration ad
_chemical_compound_source 'chemical synthesis'
_chemical_formula_iupac '[Cr (C6 H6) (C O)2 (C15 H17 N4 O P)]'
_chemical_formula_moiety 'C23 H23 Cr N4 O3 P'
_chemical_formula_structural '(Cr (C6 H6) (C O)2 (C15 H17 N4 O P))'
_chemical_formula_sum 'C23 H23 Cr N4 O3 P'
_chemical_formula_weight 486.42
_chemical_name_systematic
;
(eta6-Benzene)dicarbonyl{P-bis(N-pyrrolyl)[2-(N,N-dimethylcarbamoyl)-
pyrrolyl]phosphine}chromium(0)
;
_chemical_temperature_decomposition 437(1)
_space_group_IT_number 4
_symmetry_cell_setting monoclinic
_symmetry_Int_Tables_number 4
_symmetry_space_group_name_Hall 'P 2yb'
_symmetry_space_group_name_H-M 'P 1 21 1'
_atom_sites_solution_hydrogens geom
_atom_sites_solution_primary direct
_atom_sites_solution_secondary difmap
_audit_creation_date 'October 28, 2004'
_audit_creation_method
;
SHELXL and manual editing of form.cif
;
_audit_update_record
;
Oct. 28, 2004  mfs44f.cif         Initial CIF created by DMH
                                   from mfs018f.cif and mfs018f.exp.

Oct. 28, 2004  Sent to Checkcif.  See mfs44f_checkcif.pdf for
                                   the alerts that were generated.

Before submission of either a Web or hardcopy manuscript, CIFs must be
checked using the CheckCIF utility on the Web at http://www.iucr.org/
acs/checkcif.html.  A copy of the output should be retained in case
it is requested by an Editor.  Authors with appropriate software may
alternatively use IUCRVAL or the CHECK validation tool in PLATON.
;
_cell_angle_alpha 90.00
_cell_angle_beta 108.951(1)
_cell_angle_gamma 90.00
_cell_formula_units_Z 2
_cell_length_a 8.0625(1)
_cell_length_b 13.2833(2)
_cell_length_c 10.8836(2)
_cell_measurement_reflns_used 33166
_cell_measurement_temperature 200(2)
_cell_measurement_theta_max 30.00
_cell_measurement_theta_min 1.98
_cell_volume 1102.42(3)
_computing_cell_refinement 'DENZO-SMN (Otwinowski & Minor, 1997)'
_computing_data_collection 'COLLECT (Nonius, 1998)'
_computing_data_reduction
;
DENZO-SMN (Otwinowski & Minor, 1997), Siemens SHELXTL (Sheldrick, 1996)
;
_computing_molecular_graphics 'Siemens SHELXTL (Sheldrick, 1996)'
_computing_publication_material 'Siemens SHELXTL (Sheldrick, 1996)'
_computing_structure_refinement 'Siemens SHELXTL (Sheldrick, 1996)'
_computing_structure_solution 'Siemens SHELXTL (Sheldrick, 1996)'
_diffrn_ambient_temperature 200(2)
_diffrn_measured_fraction_theta_full 1.000
_diffrn_measured_fraction_theta_max 1.000
_diffrn_measurement_device 'Nonius KappaCCD'
_diffrn_measurement_method '\w scans, 900 1.0\% rotations'
_diffrn_radiation_monochromator graphite
_diffrn_radiation_source 'fine-focus sealed tube'
_diffrn_radiation_type 'Mo K\a'
_diffrn_radiation_wavelength 0.71073
_diffrn_reflns_av_R_equivalents 0.0699
_diffrn_reflns_av_sigmaI/netI 0.0470
_diffrn_reflns_limit_h_max 11
_diffrn_reflns_limit_h_min -11
_diffrn_reflns_limit_k_max 18
_diffrn_reflns_limit_k_min -18
_diffrn_reflns_limit_l_max 15
_diffrn_reflns_limit_l_min -15
_diffrn_reflns_number 33166
_diffrn_reflns_theta_full 30.00
_diffrn_reflns_theta_max 30.00
_diffrn_reflns_theta_min 1.98
_diffrn_standards_decay_% 0
_diffrn_standards_number 0
_exptl_absorpt_coefficient_mu 0.625
_exptl_absorpt_correction_T_max 0.93909
_exptl_absorpt_correction_T_min 0.85623
_exptl_absorpt_correction_type gaussian
_exptl_absorpt_process_details 'Siemens SHELXTL (Sheldrick, 1996)'
_exptl_crystal_colour Colorless
_exptl_crystal_density_diffrn 1.465
_exptl_crystal_description Blade
_exptl_crystal_F_000 504
_exptl_crystal_size_max 0.28
_exptl_crystal_size_mid 0.20
_exptl_crystal_size_min 0.10
_refine_diff_density_max 0.582
_refine_diff_density_min -0.443
_refine_diff_density_rms 0.067
_refine_ls_abs_structure_details 'Flack H D (1983), Acta Cryst. A39, 876-881'
_refine_ls_abs_structure_Flack -0.06(2)
_refine_ls_extinction_method none
_refine_ls_goodness_of_fit_all 1.053
_refine_ls_goodness_of_fit_ref 1.067
_refine_ls_hydrogen_treatment constr
_refine_ls_matrix_type full
_refine_ls_number_parameters 322
_refine_ls_number_reflns 6447
_refine_ls_number_restraints 169
_refine_ls_restrained_S_all 1.042
_refine_ls_restrained_S_obs 1.053
_refine_ls_R_factor_all 0.0585
_refine_ls_R_factor_gt 0.0427
_refine_ls_shift/su_max 0.000
_refine_ls_shift/su_mean 0.000
_refine_ls_structure_factor_coef Fsqd
_refine_ls_weighting_details 'w=1/[\s^2^(Fo^2^)+(0.0605P)^2^+0.2084P] where P=(Fo^2^+2Fc^2^)/3'
_refine_ls_weighting_scheme calc
_refine_ls_wR_factor_all 0.1115
_refine_ls_wR_factor_ref 0.1022
_reflns_number_gt 5323
_reflns_number_total 6447
_reflns_threshold_expression I>2\s(I)
_cod_data_source_file ja042705xsi20050204_032355.cif
_cod_data_source_block complex44f
_cod_original_sg_symbol_H-M 'P 21'
_cod_database_code 4111716

loop_
_symmetry_equiv_pos_as_xyz
'x, y, z'
'-x, y+1/2, -z'

loop_
_atom_site_aniso_label
_atom_site_aniso_U_11
_atom_site_aniso_U_22
_atom_site_aniso_U_33
_atom_site_aniso_U_23
_atom_site_aniso_U_13
_atom_site_aniso_U_12
Cr1 0.0285(2) 0.0224(2) 0.0253(2) -0.0015(2) 0.01101(13) -0.0008(2)
C1 0.0414(13) 0.0287(14) 0.052(2) -0.0026(14) 0.0217(12) 0.0040(12)
O1 0.0329(10) 0.0529(14) 0.125(2) -0.010(2) 0.0306(12) 0.0044(11)
C2 0.053(2) 0.0282(13) 0.0321(15) -0.0037(11) 0.0198(12) -0.0014(11)
O2 0.106(2) 0.0486(14) 0.0375(13) 0.0088(10) 0.0356(13) 0.0052(14)
C3 0.057(6) 0.039(4) 0.029(3) -0.013(3) 0.012(3) -0.020(4)
C4 0.040(3) 0.018(2) 0.058(5) -0.003(4) 0.017(3) 0.003(2)
C5 0.063(4) 0.024(3) 0.035(3) 0.014(3) 0.010(3) 0.001(3)
C6 0.068(6) 0.028(4) 0.035(3) -0.005(3) 0.033(4) -0.012(4)
C7 0.039(3) 0.037(3) 0.070(7) 0.004(5) 0.032(4) -0.002(3)
C8 0.035(3) 0.037(4) 0.052(4) 0.003(4) 0.004(3) -0.012(3)
C3* 0.041(8) 0.029(5) 0.053(8) -0.020(7) 0.020(6) -0.006(5)
C4* 0.047(5) 0.032(7) 0.070(10) 0.008(9) 0.008(6) 0.004(4)
C5* 0.064(9) 0.050(11) 0.033(5) 0.017(5) 0.005(5) -0.017(7)
C6* 0.067(9) 0.019(5) 0.056(8) -0.009(6) 0.045(7) -0.010(6)
C7* 0.030(4) 0.030(6) 0.063(9) 0.014(7) 0.017(5) -0.004(3)
C8* 0.049(8) 0.051(10) 0.036(5) -0.004(5) 0.004(5) -0.017(6)
P1 0.0238(2) 0.0227(3) 0.0223(3) -0.0009(2) 0.0084(2) -0.0007(2)
N1 0.0244(9) 0.0274(10) 0.0300(11) 0.0004(9) 0.0088(8) -0.0007(8)
C9 0.0326(12) 0.0303(13) 0.050(2) 0.0008(12) 0.0212(12) -0.0015(10)
C10 0.0325(14) 0.0295(14) 0.077(2) 0.0004(14) 0.0248(14) -0.0069(10)
C11 0.0330(13) 0.0303(14) 0.053(2) -0.0067(13) 0.0040(12) -0.0082(10)
C12 0.0350(13) 0.0313(13) 0.0312(14) -0.0044(11) 0.0053(10) -0.0022(10)
N2 0.0267(9) 0.0265(10) 0.0240(11) -0.0008(8) 0.0064(8) 0.0022(8)
C13 0.0295(12) 0.0343(14) 0.0317(14) -0.0042(11) 0.0021(10) 0.0018(10)
C14 0.0299(13) 0.044(2) 0.042(2) -0.0047(13) -0.0003(11) 0.0111(11)
C15 0.0448(15) 0.0314(14) 0.041(2) 0.0041(12) 0.0112(12) 0.0130(11)
C16 0.0400(13) 0.0282(13) 0.0308(14) -0.0027(11) 0.0090(11) 0.0001(10)
O3 0.0360(9) 0.0507(12) 0.0290(10) -0.0060(8) 0.0074(8) 0.0109(8)
N3 0.0238(8) 0.0275(9) 0.0215(9) 0.0014(8) 0.0090(7) 0.0012(8)
N4 0.0351(10) 0.0323(11) 0.0260(11) -0.0018(9) 0.0048(8) 0.0008(9)
C17 0.0320(11) 0.0280(12) 0.0210(11) 0.0016(9) 0.0068(9) 0.0015(9)
C18 0.0437(14) 0.0382(14) 0.0268(13) -0.0001(11) 0.0176(11) -0.0003(11)
C19 0.0344(13) 0.049(2) 0.0385(15) -0.0052(13) 0.0200(11) -0.0043(11)
C20 0.0251(10) 0.0382(14) 0.0333(13) -0.0025(12) 0.0126(9) 0.0027(10)
C21 0.0341(12) 0.0280(12) 0.0253(12) 0.0023(10) 0.0083(9) 0.0040(9)
C22 0.048(2) 0.050(2) 0.042(2) -0.0181(15) 0.0093(14) 0.0046(14)
C23 0.0351(13) 0.048(2) 0.036(2) 0.0012(14) -0.0001(11) 0.0045(12)

loop_
_atom_site_label
_atom_site_type_symbol
_atom_site_fract_x
_atom_site_fract_y
_atom_site_fract_z
_atom_site_U_iso_or_equiv
_atom_site_thermal_displace_type
_atom_site_occupancy
_atom_site_calc_flag
_atom_site_refinement_flags
_atom_site_disorder_group
Cr1 Cr 0.94082(4) 0.67943(3) 0.81223(3) 0.02486(10) Uani 1 d . .
C1 C 0.7023(4) 0.6704(2) 0.7749(3) 0.0391(6) Uani 1 d . .
O1 O 0.5537(3) 0.6697(2) 0.7562(3) 0.0692(8) Uani 1 d . .
C2 C 0.9686(4) 0.6112(2) 0.9630(3) 0.0362(6) Uani 1 d . .
O2 O 0.9854(4) 0.5693(2) 1.0604(2) 0.0611(7) Uani 1 d . .
C3 C 1.0415(11) 0.8176(4) 0.9221(4) 0.042(2) Uani 0.640(15) d PGU 1
H3 H 1.0431 0.8364 1.0067 0.050 Uiso 0.640(15) calc PR 1
C4 C 0.9004(7) 0.8446(3) 0.8143(8) 0.038(2) Uani 0.640(15) d PGU 1
H4 H 0.8056 0.8818 0.8252 0.046 Uiso 0.640(15) calc PR 1
C5 C 0.8982(6) 0.8171(4) 0.6905(5) 0.042(2) Uani 0.640(15) d PGU 1
H5 H 0.8017 0.8355 0.6168 0.051 Uiso 0.640(15) calc PR 1
C6 C 1.0370(11) 0.7626(4) 0.6745(5) 0.039(2) Uani 0.640(15) d PGU 1
H6 H 1.0354 0.7439 0.5900 0.047 Uiso 0.640(15) calc PR 1
C7 C 1.1780(7) 0.7357(4) 0.7823(9) 0.045(2) Uani 0.640(15) d PGU 1
H7 H 1.2729 0.6985 0.7714 0.054 Uiso 0.640(15) calc PR 1
C8 C 1.1803(7) 0.7631(4) 0.9061(6) 0.044(2) Uani 0.640(15) d PGU 1
H8 H 1.2768 0.7447 0.9798 0.052 Uiso 0.640(15) calc PR 1
C3* C 0.9678(18) 0.8326(8) 0.8826(15) 0.040(3) Uani 0.360(15) d PGU 2
H3* H 0.9118 0.8625 0.9381 0.048 Uiso 0.360(15) calc PR 2
C4* C 0.8861(8) 0.8337(7) 0.7488(17) 0.052(4) Uani 0.360(15) d PGU 2
H4* H 0.7744 0.8643 0.7128 0.063 Uiso 0.360(15) calc PR 2
C5* C 0.9680(20) 0.7899(10) 0.6677(6) 0.051(4) Uani 0.360(15) d PGU 2
H5* H 0.9122 0.7906 0.5763 0.062 Uiso 0.360(15) calc PR 2
C6* C 1.1316(20) 0.7450(7) 0.7205(13) 0.041(3) Uani 0.360(15) d PGU 2
H6* H 1.1876 0.7150 0.6650 0.050 Uiso 0.360(15) calc PR 2
C7* C 1.2132(7) 0.7439(6) 0.8543(15) 0.041(3) Uani 0.360(15) d PGU 2
H7* H 1.3250 0.7132 0.8903 0.049 Uiso 0.360(15) calc PR 2
C8* C 1.1313(18) 0.7877(9) 0.9354(5) 0.048(4) Uani 0.360(15) d PGU 2
H8* H 1.1871 0.7870 1.0268 0.057 Uiso 0.360(15) calc PR 2
P1 P 0.94684(7) 0.53550(5) 0.70937(6) 0.02274(13) Uani 1 d . .
N1 N 0.7695(3) 0.4580(2) 0.6495(2) 0.0272(4) Uani 1 d . .
C9 C 0.6554(3) 0.4353(2) 0.7191(3) 0.0358(6) Uani 1 d . .
H9 H 0.6539 0.4673 0.7968 0.043 Uiso 1 calc R .
C10 C 0.5471(4) 0.3595(2) 0.6564(4) 0.0447(7) Uani 1 d . .
H10 H 0.4562 0.3300 0.6823 0.054 Uiso 1 calc R .
C11 C 0.5929(4) 0.3323(2) 0.5466(3) 0.0410(7) Uani 1 d . .
H11 H 0.5385 0.2816 0.4854 0.049 Uiso 1 calc R .
C12 C 0.7293(3) 0.3919(2) 0.5439(3) 0.0338(6) Uani 1 d . .
H12 H 0.7874 0.3891 0.4808 0.041 Uiso 1 calc R .
N2 N 1.0934(3) 0.4440(2) 0.7958(2) 0.0262(4) Uani 1 d . .
C13 C 1.2471(3) 0.4641(2) 0.8957(3) 0.0337(6) Uani 1 d . .
H13 H 1.2836 0.5282 0.9336 0.040 Uiso 1 calc R .
C14 C 1.3380(4) 0.3751(2) 0.9307(3) 0.0416(7) Uani 1 d . .
H14 H 1.4489 0.3670 0.9959 0.050 Uiso 1 calc R .
C15 C 1.2368(4) 0.2984(2) 0.8523(3) 0.0399(6) Uani 1 d . .
H15 H 1.2662 0.2290 0.8561 0.048 Uiso 1 calc R .
C16 C 1.0896(4) 0.3413(2) 0.7706(3) 0.0336(5) Uani 1 d . .
H16 H 0.9987 0.3068 0.7065 0.040 Uiso 1 calc R .
O3 O 0.6741(2) 0.6428(2) 0.4765(2) 0.0393(5) Uani 1 d . .
N3 N 1.0150(2) 0.5364(2) 0.5724(2) 0.0239(4) Uani 1 d . .
N4 N 0.6412(3) 0.5707(2) 0.2814(2) 0.0324(5) Uani 1 d . .
C17 C 0.9279(3) 0.5736(2) 0.4471(2) 0.0274(5) Uani 1 d . .
C18 C 1.0494(4) 0.5859(2) 0.3852(3) 0.0347(6) Uani 1 d . .
H18 H 1.0261 0.6082 0.2983 0.042 Uiso 1 calc R .
C19 C 1.2162(4) 0.5597(2) 0.4730(3) 0.0386(6) Uani 1 d . .
H19 H 1.3250 0.5629 0.4568 0.046 Uiso 1 calc R .
C20 C 1.1911(3) 0.5291(2) 0.5846(3) 0.0314(5) Uani 1 d . .
H20 H 1.2808 0.5062 0.6599 0.038 Uiso 1 calc R .
C21 C 0.7386(3) 0.5975(2) 0.4044(2) 0.0294(5) Uani 1 d . .
C22 C 0.6881(4) 0.4921(3) 0.2065(3) 0.0481(8) Uani 1 d . .
H22A H 0.8113 0.4735 0.2479 0.072 Uiso 1 calc R .
H22B H 0.6708 0.5164 0.1183 0.072 Uiso 1 calc R .
H22C H 0.6137 0.4330 0.2028 0.072 Uiso 1 calc R .
C23 C 0.4567(4) 0.5985(3) 0.2336(3) 0.0425(7) Uani 1 d . .
H23A H 0.4374 0.6575 0.2814 0.064 Uiso 1 calc R .
H23B H 0.3855 0.5422 0.2464 0.064 Uiso 1 calc R .
H23C H 0.4229 0.6146 0.1409 0.064 Uiso 1 calc R .

loop_
_atom_type_symbol
_atom_type_description
_atom_type_scat_dispersion_real
_atom_type_scat_dispersion_imag
_atom_type_scat_source
C C 0.0033 0.0016 'International Tables Vol C Tables 4.2.6.8 and 6.1.1.4'
H H 0.0000 0.0000 'International Tables Vol C Tables 4.2.6.8 and 6.1.1.4'
N N 0.0061 0.0033 'International Tables Vol C Tables 4.2.6.8 and 6.1.1.4'
O O 0.0106 0.0060 'International Tables Vol C Tables 4.2.6.8 and 6.1.1.4'
P P 0.1023 0.0942 'International Tables Vol C Tables 4.2.6.8 and 6.1.1.4'
Cr Cr 0.3209 0.6236 'International Tables Vol C Tables 4.2.6.8 and 6.1.1.4'

loop_
_geom_angle_atom_site_label_1
_geom_angle_atom_site_label_2
_geom_angle_atom_site_label_3
_geom_angle
_geom_angle_publ_flag
C2 Cr1 C1 88.88(14) yes
C2 Cr1 C3* 100.4(4) yes
C1 Cr1 C3* 96.7(3) yes
C2 Cr1 C4* 135.3(5) yes
C1 Cr1 C4* 84.3(2) yes
C3* Cr1 C4* 37.53(14) yes
C2 Cr1 C7 116.6(3) yes
C1 Cr1 C7 154.0(2) yes
C2 Cr1 C8 90.0(2) yes
C1 Cr1 C8 147.6(3) yes
C7 Cr1 C8 37.28(7) yes
C2 Cr1 C6 153.7(3) yes
C1 Cr1 C6 117.3(3) yes
C7 Cr1 C6 37.09(7) yes
C8 Cr1 C6 66.85(11) yes
C2 Cr1 C3 90.5(2) yes
C1 Cr1 C3 110.5(3) yes
C7 Cr1 C3 66.84(10) yes
C8 Cr1 C3 37.08(7) yes
C6 Cr1 C3 78.52(9) yes
C2 Cr1 C8* 85.4(2) yes
C1 Cr1 C8* 130.4(4) yes
C3* Cr1 C8* 37.07(12) yes
C4* Cr1 C8* 66.8(2) yes
C2 Cr1 C5* 163.2(2) yes
C1 Cr1 C5* 103.0(4) yes
C3* Cr1 C5* 66.8(2) yes
C4* Cr1 C5* 37.03(13) yes
C8* Cr1 C5* 77.9(2) yes
C2 Cr1 C5 153.8(2) yes
C1 Cr1 C5 88.5(2) yes
C7 Cr1 C5 66.47(9) yes
C8 Cr1 C5 78.51(9) yes
C6 Cr1 C5 36.70(6) yes
C3 Cr1 C5 66.08(8) yes
C2 Cr1 C4 117.2(2) yes
C1 Cr1 C4 85.4(2) yes
C7 Cr1 C4 78.51(9) yes
C8 Cr1 C4 66.45(9) yes
C6 Cr1 C4 66.09(7) yes
C3 Cr1 C4 36.69(6) yes
C5 Cr1 C4 36.51(5) yes
C2 Cr1 P1 90.54(9) yes
C1 Cr1 P1 91.44(10) yes
C3* Cr1 P1 166.5(2) yes
C4* Cr1 P1 133.6(5) yes
C7 Cr1 P1 93.21(15) yes
C8 Cr1 P1 121.0(2) yes
C6 Cr1 P1 91.09(11) yes
C3 Cr1 P1 158.0(2) yes
C8* Cr1 P1 137.7(4) yes
C5* Cr1 P1 100.9(4) yes
C5 Cr1 P1 115.6(2) yes
C4 Cr1 P1 151.9(2) yes
C2 Cr1 C7* 100.3(3) yes
C1 Cr1 C7* 161.5(2) yes
C3* Cr1 C7* 65.9(2) yes
C4* Cr1 C7* 77.9(2) yes
C8* Cr1 C7* 36.20(10) yes
C5* Cr1 C7* 65.1(2) yes
P1 Cr1 C7* 104.4(3) yes
C2 Cr1 C6* 133.3(5) yes
C1 Cr1 C6* 137.8(5) yes
C3* Cr1 C6* 77.9(2) yes
C4* Cr1 C6* 65.9(2) yes
C8* Cr1 C6* 65.12(14) yes
C5* Cr1 C6* 36.17(11) yes
P1 Cr1 C6* 88.8(2) yes
C7* Cr1 C6* 35.79(10) yes
O1 C1 Cr1 175.9(3) yes
O2 C2 Cr1 178.7(3) yes
C4 C3 C8 120.0 yes
C4 C3 Cr1 72.51(13) yes
C8 C3 Cr1 70.58(15) yes
C4 C3 H3 120.0 ?
C8 C3 H3 120.0 ?
Cr1 C3 H3 129.3 ?
C3 C4 C5 120.0 yes
C3 C4 Cr1 70.80(14) yes
C5 C4 Cr1 71.73(14) yes
C3 C4 H4 120.0 ?
C5 C4 H4 120.0 ?
Cr1 C4 H4 130.0 ?
C6 C5 C4 120.0 yes
C6 C5 Cr1 70.77(15) yes
C4 C5 Cr1 71.76(14) yes
C6 C5 H5 120.0 ?
C4 C5 H5 120.0 ?
Cr1 C5 H5 130.0 ?
C5 C6 C7 120.0 yes
C5 C6 Cr1 72.52(14) yes
C7 C6 Cr1 70.59(14) yes
C5 C6 H6 120.0 ?
C7 C6 H6 120.0 ?
Cr1 C6 H6 129.2 ?
C8 C7 C6 120.0 yes
C8 C7 Cr1 71.38(15) yes
C6 C7 Cr1 72.32(13) yes
C8 C7 H7 120.0 ?
C6 C7 H7 120.0 ?
Cr1 C7 H7 128.5 ?
C7 C8 C3 120.0 yes
C7 C8 Cr1 71.3(2) yes
C3 C8 Cr1 72.34(14) yes
C7 C8 H8 120.0 ?
C3 C8 H8 120.0 ?
Cr1 C8 H8 128.6 ?
C4* C3* C8* 120.0 yes
C4* C3* Cr1 71.3(3) yes
C8* C3* Cr1 73.4(3) yes
C4* C3* H3* 120.0 ?
C8* C3* H3* 120.0 ?
Cr1 C3* H3* 127.3 ?
C3* C4* C5* 120.0 yes
C3* C4* Cr1 71.2(3) yes
C5* C4* Cr1 73.5(3) yes
C3* C4* H4* 120.0 ?
C5* C4* H4* 120.0 ?
Cr1 C4* H4* 127.3 ?
C6* C5* C4* 120.0 yes
C6* C5* Cr1 73.9(3) yes
C4* C5* Cr1 69.5(3) yes
C6* C5* H5* 120.0 ?
C4* C5* H5* 120.0 ?
Cr1 C5* H5* 129.0 ?
C5* C6* C7* 120.0 yes
C5* C6* Cr1 70.0(3) yes
C7* C6* Cr1 72.1(2) yes
C5* C6* H6* 120.0 ?
C7* C6* H6* 120.0 ?
Cr1 C6* H6* 130.6 ?
C8* C7* C6* 120.0 yes
C8* C7* Cr1 69.9(3) yes
C6* C7* Cr1 72.2(3) yes
C8* C7* H7* 120.0 ?
C6* C7* H7* 120.0 ?
Cr1 C7* H7* 130.5 ?
C7* C8* C3* 120.0 yes
C7* C8* Cr1 73.9(3) yes
C3* C8* Cr1 69.5(3) yes
C7* C8* H8* 120.0 ?
C3* C8* H8* 120.0 ?
Cr1 C8* H8* 128.9 ?
N1 P1 N2 97.00(10) yes
N1 P1 N3 97.76(10) yes
N2 P1 N3 96.84(10) yes
N1 P1 Cr1 123.86(8) yes
N2 P1 Cr1 116.74(8) yes
N3 P1 Cr1 119.17(8) yes
C12 N1 C9 107.0(2) yes
C12 N1 P1 129.3(2) yes
C9 N1 P1 122.5(2) yes
C10 C9 N1 108.3(3) yes
C10 C9 H9 125.8 ?
N1 C9 H9 125.8 ?
C9 C10 C11 108.2(2) yes
C9 C10 H10 125.9 ?
C11 C10 H10 125.9 ?
C12 C11 C10 107.8(3) yes
C12 C11 H11 126.1 ?
C10 C11 H11 126.1 ?
C11 C12 N1 108.7(3) yes
C11 C12 H12 125.7 ?
N1 C12 H12 125.7 ?
C13 N2 C16 107.5(2) yes
C13 N2 P1 124.5(2) yes
C16 N2 P1 127.7(2) yes
C14 C13 N2 108.2(2) yes
C14 C13 H13 125.9 ?
N2 C13 H13 125.9 ?
C13 C14 C15 107.6(2) yes
C13 C14 H14 126.2 ?
C15 C14 H14 126.2 ?
C16 C15 C14 107.8(3) yes
C16 C15 H15 126.1 ?
C14 C15 H15 126.1 ?
C15 C16 N2 108.9(2) yes
C15 C16 H16 125.5 ?
N2 C16 H16 125.5 ?
C20 N3 C17 106.9(2) yes
C20 N3 P1 120.9(2) yes
C17 N3 P1 129.3(2) yes
C21 N4 C22 124.7(2) yes
C21 N4 C23 118.8(2) yes
C22 N4 C23 113.9(2) yes
C18 C17 N3 107.9(2) yes
C18 C17 C21 130.6(2) yes
N3 C17 C21 121.3(2) yes
C17 C18 C19 108.3(2) yes
C17 C18 H18 125.9 ?
C19 C18 H18 125.9 ?
C20 C19 C18 107.0(2) yes
C20 C19 H19 126.5 ?
C18 C19 H19 126.5 ?
C19 C20 N3 109.8(2) yes
C19 C20 H20 125.1 ?
N3 C20 H20 125.1 ?
O3 C21 N4 121.8(2) yes
O3 C21 C17 120.8(2) yes
N4 C21 C17 117.4(2) yes
N4 C22 H22A 109.5 ?
N4 C22 H22B 109.5 ?
H22A C22 H22B 109.5 ?
N4 C22 H22C 109.5 ?
H22A C22 H22C 109.5 ?
H22B C22 H22C 109.5 ?
N4 C23 H23A 109.5 ?
N4 C23 H23B 109.5 ?
H23A C23 H23B 109.5 ?
N4 C23 H23C 109.5 ?
H23A C23 H23C 109.5 ?
H23B C23 H23C 109.5 ?

loop_
_geom_bond_atom_site_label_1
_geom_bond_atom_site_label_2
_geom_bond_distance
_geom_bond_publ_flag
Cr1 C2 1.823(3) yes
Cr1 C1 1.836(3) yes
Cr1 C3* 2.160(8) yes
Cr1 C4* 2.161(8) yes
Cr1 C7 2.174(5) yes
Cr1 C8 2.174(4) yes
Cr1 C6 2.196(4) yes
Cr1 C3 2.197(4) yes
Cr1 C8* 2.210(7) yes
Cr1 C5* 2.213(8) yes
Cr1 C5 2.218(3) yes
Cr1 C4 2.219(4) yes
Cr1 P1 2.2239(7) yes
Cr1 C7* 2.261(6) yes
Cr1 C6* 2.263(7) yes
C1 O1 1.148(3) yes
C2 O2 1.166(4) yes
C3 C4 1.39 yes
C3 C8 1.39 yes
C3 H3 0.95 ?
C4 C5 1.39 yes
C4 H4 0.95 ?
C5 C6 1.39 yes
C5 H5 0.95 ?
C6 C7 1.39 yes
C6 H6 0.95 ?
C7 C8 1.39 yes
C7 H7 0.95 ?
C8 H8 0.95 ?
C3* C4* 1.39 yes
C3* C8* 1.39 yes
C3* H3* 0.95 ?
C4* C5* 1.39 yes
C4* H4* 0.95 ?
C5* C6* 1.39 yes
C5* H5* 0.95 ?
C6* C7* 1.39 yes
C6* H6* 0.95 ?
C7* C8* 1.39 yes
C7* H7* 0.95 ?
C8* H8* 0.95 ?
P1 N1 1.710(2) yes
P1 N2 1.742(2) yes
P1 N3 1.748(2) yes
N1 C12 1.398(3) yes
N1 C9 1.401(3) yes
C9 C10 1.363(4) yes
C9 H9 0.95 ?
C10 C11 1.407(5) yes
C10 H10 0.95 ?
C11 C12 1.363(4) yes
C11 H11 0.95 ?
C12 H12 0.95 ?
N2 C13 1.384(3) yes
N2 C16 1.389(3) yes
C13 C14 1.377(4) yes
C13 H13 0.95 ?
C14 C15 1.407(4) yes
C14 H14 0.95 ?
C15 C16 1.356(4) yes
C15 H15 0.95 ?
C16 H16 0.95 ?
O3 C21 1.230(3) yes
N3 C20 1.386(3) yes
N3 C17 1.405(3) yes
N4 C21 1.361(3) yes
N4 C22 1.449(4) yes
N4 C23 1.455(4) yes
C17 C18 1.367(4) yes
C17 C21 1.478(3) yes
C18 C19 1.417(4) yes
C18 H18 0.95 ?
C19 C20 1.357(4) yes
C19 H19 0.95 ?
C20 H20 0.95 ?
C22 H22A 0.98 ?
C22 H22B 0.98 ?
C22 H22C 0.98 ?
C23 H23A 0.98 ?
C23 H23B 0.98 ?
C23 H23C 0.98 ?

loop_
_geom_torsion_atom_site_label_1
_geom_torsion_atom_site_label_2
_geom_torsion_atom_site_label_3
_geom_torsion_atom_site_label_4
_geom_torsion
C2 Cr1 C3 C4 -138.9(3)
C1 Cr1 C3 C4 -49.9(3)
C3* Cr1 C3 C4 -12.9(9)
C4* Cr1 C3 C4 14.8(4)
C7 Cr1 C3 C4 102.21(9)
C8 Cr1 C3 C4 131.83(8)
C6 Cr1 C3 C4 65.20(9)
C8* Cr1 C3 C4 145.7(6)
C5* Cr1 C3 C4 48.4(3)
C5 Cr1 C3 C4 28.79(6)
C4 Cr1 C3 C4 0.0
P1 Cr1 C3 C4 128.3(6)
C7* Cr1 C3 C4 118.8(3)
C6* Cr1 C3 C4 86.0(3)
C2 Cr1 C3 C8 89.3(3)
C1 Cr1 C3 C8 178.3(3)
C3* Cr1 C3 C8 -144.8(9)
C4* Cr1 C3 C8 -117.0(3)
C7 Cr1 C3 C8 -29.62(5)
C8 Cr1 C3 C8 0.0
C6 Cr1 C3 C8 -66.64(11)
C8* Cr1 C3 C8 13.9(6)
C5* Cr1 C3 C8 -83.4(3)
C5 Cr1 C3 C8 -103.04(11)
C4 Cr1 C3 C8 -131.83(8)
P1 Cr1 C3 C8 -3.5(6)
C7* Cr1 C3 C8 -13.1(3)
C6* Cr1 C3 C8 -45.8(3)
C8 C3 C4 C5 0.0
Cr1 C3 C4 C5 -54.23(14)
C8 C3 C4 Cr1 54.23(14)
Cr1 C3 C4 Cr1 0.000(4)
C2 Cr1 C4 C3 47.7(3)
C1 Cr1 C4 C3 134.1(3)
C3* Cr1 C4 C3 10.7(6)
C4* Cr1 C4 C3 -140.2(7)
C7 Cr1 C4 C3 -66.49(10)
C8 Cr1 C4 C3 -29.34(6)
C6 Cr1 C4 C3 -103.33(11)
C3 Cr1 C4 C3 0.0
C8* Cr1 C4 C3 -14.2(3)
C5* Cr1 C4 C3 -116.0(3)
C5 Cr1 C4 C3 -132.27(8)
P1 Cr1 C4 C3 -141.5(5)
C7* Cr1 C4 C3 -46.8(2)
C6* Cr1 C4 C3 -83.8(3)
C2 Cr1 C4 C5 180.0(3)
C1 Cr1 C4 C5 -93.6(3)
C3* Cr1 C4 C5 143.0(6)
C4* Cr1 C4 C5 -7.9(7)
C7 Cr1 C4 C5 65.78(11)
C8 Cr1 C4 C5 102.92(11)
C6 Cr1 C4 C5 28.94(6)
C3 Cr1 C4 C5 132.27(8)
C8* Cr1 C4 C5 118.1(3)
C5* Cr1 C4 C5 16.3(3)
C5 Cr1 C4 C5 0.0
P1 Cr1 C4 C5 -9.2(5)
C7* Cr1 C4 C5 85.4(3)
C6* Cr1 C4 C5 48.5(3)
C3 C4 C5 C6 0.0
Cr1 C4 C5 C6 -53.80(14)
C3 C4 C5 Cr1 53.80(14)
Cr1 C4 C5 Cr1 0.000(4)
C2 Cr1 C5 C6 132.2(6)
C1 Cr1 C5 C6 -143.4(3)
C3* Cr1 C5 C6 117.2(3)
C4* Cr1 C5 C6 140.1(7)
C7 Cr1 C5 C6 29.36(6)
C8 Cr1 C5 C6 66.51(12)
C6 Cr1 C5 C6 0.0
C3 Cr1 C5 C6 103.33(11)
C8* Cr1 C5 C6 84.3(3)
C5* Cr1 C5 C6 -7.0(7)
C4 Cr1 C5 C6 132.26(8)
P1 Cr1 C5 C6 -52.5(3)
C7* Cr1 C5 C6 47.0(3)
C6* Cr1 C5 C6 15.5(3)
C2 Cr1 C5 C4 0.0(6)
C1 Cr1 C5 C4 84.3(3)
C3* Cr1 C5 C4 -15.1(3)
C4* Cr1 C5 C4 7.8(7)
C7 Cr1 C5 C4 -102.90(10)
C8 Cr1 C5 C4 -65.75(11)
C6 Cr1 C5 C4 -132.26(8)
C3 Cr1 C5 C4 -28.93(6)
C8* Cr1 C5 C4 -47.9(2)
C5* Cr1 C5 C4 -139.2(7)
C4 Cr1 C5 C4 0.0
P1 Cr1 C5 C4 175.2(3)
C7* Cr1 C5 C4 -85.2(3)
C6* Cr1 C5 C4 -116.8(3)
C4 C5 C6 C7 0.0
Cr1 C5 C6 C7 -54.26(13)
C4 C5 C6 Cr1 54.26(13)
Cr1 C5 C6 Cr1 0.000(2)
C2 Cr1 C6 C5 -132.3(5)
C1 Cr1 C6 C5 42.1(3)
C3* Cr1 C6 C5 -48.1(3)
C4* Cr1 C6 C5 -15.0(3)
C7 Cr1 C6 C5 -131.81(7)
C8 Cr1 C6 C5 -102.19(10)
C3 Cr1 C6 C5 -65.19(10)
C8* Cr1 C6 C5 -86.4(3)
C5* Cr1 C6 C5 8.3(8)
C5 Cr1 C6 C5 0.0
C4 Cr1 C6 C5 -28.80(5)
P1 Cr1 C6 C5 134.3(3)
C7* Cr1 C6 C5 -118.6(3)
C6* Cr1 C6 C5 -141.9(6)
C2 Cr1 C6 C7 -0.5(5)
C1 Cr1 C6 C7 173.9(3)
C3* Cr1 C6 C7 83.7(3)
C4* Cr1 C6 C7 116.8(3)
C7 Cr1 C6 C7 0.0
C8 Cr1 C6 C7 29.62(6)
C3 Cr1 C6 C7 66.63(10)
C8* Cr1 C6 C7 45.4(3)
C5* Cr1 C6 C7 140.1(8)
C5 Cr1 C6 C7 131.81(7)
C4 Cr1 C6 C7 103.02(10)
P1 Cr1 C6 C7 -93.9(3)
C7* Cr1 C6 C7 13.2(3)
C6* Cr1 C6 C7 -10.1(6)
C5 C6 C7 C8 0.0
Cr1 C6 C7 C8 -55.17(13)
C5 C6 C7 Cr1 55.17(13)
Cr1 C6 C7 Cr1 0.000(1)
C2 Cr1 C7 C8 -48.8(3)
C1 Cr1 C7 C8 119.0(7)
C3* Cr1 C7 C8 45.3(3)
C4* Cr1 C7 C8 84.3(3)
C8 Cr1 C7 C8 0.0
C6 Cr1 C7 C8 131.39(7)
C3 Cr1 C7 C8 29.46(5)
C8* Cr1 C7 C8 11.6(3)
C5* Cr1 C7 C8 117.5(4)
C5 Cr1 C7 C8 102.32(10)
C4 Cr1 C7 C8 66.04(10)
P1 Cr1 C7 C8 -141.1(3)
C7* Cr1 C7 C8 -14.6(6)
C6* Cr1 C7 C8 143.5(8)
C2 Cr1 C7 C6 179.8(3)
C1 Cr1 C7 C6 -12.4(7)
C3* Cr1 C7 C6 -86.1(3)
C4* Cr1 C7 C6 -47.1(3)
C8 Cr1 C7 C6 -131.39(7)
C6 Cr1 C7 C6 0.0
C3 Cr1 C7 C6 -101.93(9)
C8* Cr1 C7 C6 -119.8(3)
C5* Cr1 C7 C6 -13.8(4)
C5 Cr1 C7 C6 -29.07(6)
C4 Cr1 C7 C6 -65.35(9)
P1 Cr1 C7 C6 87.6(3)
C7* Cr1 C7 C6 -146.0(6)
C6* Cr1 C7 C6 12.1(7)
C6 C7 C8 C3 0.0
Cr1 C7 C8 C3 -55.62(11)
C6 C7 C8 Cr1 55.62(11)
Cr1 C7 C8 Cr1 0.0
C4 C3 C8 C7 0.0
Cr1 C3 C8 C7 55.14(12)
C4 C3 C8 Cr1 -55.14(12)
Cr1 C3 C8 Cr1 0.0
C2 Cr1 C8 C7 137.7(3)
C1 Cr1 C8 C7 -134.4(5)
C3* Cr1 C8 C7 -119.0(4)
C4* Cr1 C8 C7 -84.6(3)
C7 Cr1 C8 C7 0.0
C6 Cr1 C8 C7 -29.47(6)
C3 Cr1 C8 C7 -131.40(6)
C8* Cr1 C8 C7 -147.9(9)
C5* Cr1 C8 C7 -45.9(3)
C5 Cr1 C8 C7 -66.07(11)
C4 Cr1 C8 C7 -102.35(9)
P1 Cr1 C8 C7 47.1(2)
C7* Cr1 C8 C7 14.8(6)
C6* Cr1 C8 C7 -12.9(3)
C2 Cr1 C8 C3 -90.9(3)
C1 Cr1 C8 C3 -3.0(5)
C3* Cr1 C8 C3 12.4(4)
C4* Cr1 C8 C3 46.8(3)
C7 Cr1 C8 C3 131.40(6)
C6 Cr1 C8 C3 101.93(9)
C3 Cr1 C8 C3 0.0
C8* Cr1 C8 C3 -16.5(8)
C5* Cr1 C8 C3 85.5(3)
C5 Cr1 C8 C3 65.34(10)
C4 Cr1 C8 C3 29.05(6)
P1 Cr1 C8 C3 178.5(2)
C7* Cr1 C8 C3 146.2(6)
C6* Cr1 C8 C3 118.5(3)
C2 Cr1 C3* C4* -161.6(5)
C1 Cr1 C3* C4* -71.5(5)
C4* Cr1 C3* C4* 0.0
C7 Cr1 C3* C4* 83.4(3)
C8 Cr1 C3* C4* 116.7(3)
C6 Cr1 C3* C4* 45.0(3)
C3 Cr1 C3* C4* 143.1(8)
C8* Cr1 C3* C4* 130.65(12)
C5* Cr1 C3* C4* 29.80(10)
C5 Cr1 C3* C4* 11.7(3)
C4 Cr1 C3* C4* -14.5(7)
P1 Cr1 C3* C4* 55.3(25)
C7* Cr1 C3* C4* 101.7(2)
C6* Cr1 C3* C4* 66.1(2)
C2 Cr1 C3* C8* 67.8(5)
C1 Cr1 C3* C8* 157.9(5)
C4* Cr1 C3* C8* -130.65(12)
C7 Cr1 C3* C8* -47.2(3)
C8 Cr1 C3* C8* -13.9(3)
C6 Cr1 C3* C8* -85.6(3)
C3 Cr1 C3* C8* 12.4(8)
C8* Cr1 C3* C8* 0.0
C5* Cr1 C3* C8* -100.8(2)
C5 Cr1 C3* C8* -118.9(3)
C4 Cr1 C3* C8* -145.2(7)
P1 Cr1 C3* C8* -75.4(25)
C7* Cr1 C3* C8* -28.93(10)
C6* Cr1 C3* C8* -64.6(2)
C8* C3* C4* C5* 0.0
Cr1 C3* C4* C5* -57.1(2)
C8* C3* C4* Cr1 57.1(2)
Cr1 C3* C4* Cr1 0.000(9)
C2 Cr1 C4* C3* 26.3(6)
C1 Cr1 C4* C3* 108.9(6)
C3* Cr1 C4* C3* 0.0
C7 Cr1 C4* C3* -85.7(3)
C8 Cr1 C4* C3* -46.8(3)
C6 Cr1 C4* C3* -119.7(3)
C3 Cr1 C4* C3* -12.8(3)
C8* Cr1 C4* C3* -29.83(11)
C5* Cr1 C4* C3* -130.67(12)
C5 Cr1 C4* C3* -148.8(8)
C4 Cr1 C4* C3* 16.2(7)
P1 Cr1 C4* C3* -164.6(5)
C7* Cr1 C4* C3* -66.1(2)
C6* Cr1 C4* C3* -101.8(2)
C2 Cr1 C4* C5* 156.9(6)
C1 Cr1 C4* C5* -120.5(6)
C3* Cr1 C4* C5* 130.67(12)
C7 Cr1 C4* C5* 45.0(3)
C8 Cr1 C4* C5* 83.9(3)
C6 Cr1 C4* C5* 11.0(3)
C3 Cr1 C4* C5* 117.8(3)
C8* Cr1 C4* C5* 100.8(2)
C5* Cr1 C4* C5* 0.0
C5 Cr1 C4* C5* -18.1(7)
C4 Cr1 C4* C5* 146.9(7)
P1 Cr1 C4* C5* -33.9(5)
C7* Cr1 C4* C5* 64.5(2)
C6* Cr1 C4* C5* 28.89(10)
C3* C4* C5* C6* 0.0
Cr1 C4* C5* C6* -56.0(2)
C3* C4* C5* Cr1 56.0(2)
Cr1 C4* C5* Cr1 0.000(5)
C2 Cr1 C5* C6* 59.4(22)
C1 Cr1 C5* C6* -166.7(5)
C3* Cr1 C5* C6* 101.5(2)
C4* Cr1 C5* C6* 131.64(13)
C7 Cr1 C5* C6* 12.6(3)
C8 Cr1 C5* C6* 46.7(3)
C6 Cr1 C5* C6* -17.2(8)
C3 Cr1 C5* C6* 85.3(3)
C8* Cr1 C5* C6* 64.2(2)
C5 Cr1 C5* C6* 148.3(7)
C4 Cr1 C5* C6* 119.3(3)
P1 Cr1 C5* C6* -72.6(5)
C7* Cr1 C5* C6* 28.31(10)
C6* Cr1 C5* C6* 0.0
C2 Cr1 C5* C4* -72.3(22)
C1 Cr1 C5* C4* 61.7(5)
C3* Cr1 C5* C4* -30.18(11)
C4* Cr1 C5* C4* 0.0
C7 Cr1 C5* C4* -119.0(3)
C8 Cr1 C5* C4* -84.9(3)
C6 Cr1 C5* C4* -148.8(9)
C3 Cr1 C5* C4* -46.3(3)
C8* Cr1 C5* C4* -67.4(2)
C5 Cr1 C5* C4* 16.7(7)
C4 Cr1 C5* C4* -12.4(3)
P1 Cr1 C5* C4* 155.7(5)
C7* Cr1 C5* C4* -103.3(2)
C6* Cr1 C5* C4* -131.64(13)
C4* C5* C6* C7* 0.0
Cr1 C5* C6* C7* -53.9(2)
C4* C5* C6* Cr1 53.9(2)
Cr1 C5* C6* Cr1 0.000(4)
C2 Cr1 C6* C5* -160.0(6)
C1 Cr1 C6* C5* 19.5(6)
C3* Cr1 C6* C5* -67.1(2)
C4* Cr1 C6* C5* -29.54(11)
C7 Cr1 C6* C5* -144.8(7)
C8 Cr1 C6* C5* -117.6(3)
C6 Cr1 C6* C5* 14.1(7)
C3 Cr1 C6* C5* -84.2(3)
C8* Cr1 C6* C5* -104.0(2)
C5* Cr1 C6* C5* 0.0
C5 Cr1 C6* C5* -12.9(3)
C4 Cr1 C6* C5* -46.2(3)
P1 Cr1 C6* C5* 110.4(6)
C7* Cr1 C6* C5* -132.64(14)
C2 Cr1 C6* C7* -27.4(6)
C1 Cr1 C6* C7* 152.2(6)
C3* Cr1 C6* C7* 65.5(2)
C4* Cr1 C6* C7* 103.1(2)
C7 Cr1 C6* C7* -12.1(7)
C8 Cr1 C6* C7* 15.1(3)
C6 Cr1 C6* C7* 146.8(7)
C3 Cr1 C6* C7* 48.4(3)
C8* Cr1 C6* C7* 28.63(11)
C5* Cr1 C6* C7* 132.64(14)
C5 Cr1 C6* C7* 119.7(4)
C4 Cr1 C6* C7* 86.4(3)
P1 Cr1 C6* C7* -117.0(6)
C7* Cr1 C6* C7* 0.0
C5* C6* C7* C8* 0.0
Cr1 C6* C7* C8* -53.0(3)
C5* C6* C7* Cr1 53.0(3)
Cr1 C6* C7* Cr1 0.000(1)
C2 Cr1 C7* C8* -67.3(6)
C1 Cr1 C7* C8* 51.4(18)
C3* Cr1 C7* C8* 29.59(11)
C4* Cr1 C7* C8* 67.2(2)
C7 Cr1 C7* C8* 143.4(6)
C8 Cr1 C7* C8* -8.7(7)
C6 Cr1 C7* C8* 118.8(4)
C3 Cr1 C7* C8* 15.8(4)
C8* Cr1 C7* C8* 0.0
C5* Cr1 C7* C8* 104.0(2)
C5 Cr1 C7* C8* 86.1(4)
C4 Cr1 C7* C8* 48.5(4)
P1 Cr1 C7* C8* -160.5(5)
C6* Cr1 C7* C8* 132.61(15)
C2 Cr1 C7* C6* 160.1(6)
C1 Cr1 C7* C6* -81.2(18)
C3* Cr1 C7* C6* -103.0(2)
C4* Cr1 C7* C6* -65.4(2)
C7 Cr1 C7* C6* 10.8(6)
C8 Cr1 C7* C6* -141.3(7)
C6 Cr1 C7* C6* -13.8(3)
C3 Cr1 C7* C6* -116.8(4)
C8* Cr1 C7* C6* -132.61(15)
C5* Cr1 C7* C6* -28.60(11)
C5 Cr1 C7* C6* -46.5(4)
C4 Cr1 C7* C6* -84.1(3)
P1 Cr1 C7* C6* 66.9(5)
C6* Cr1 C7* C6* 0.0
C6* C7* C8* C3* 0.0
Cr1 C7* C8* C3* -54.0(3)
C6* C7* C8* Cr1 54.0(3)
Cr1 C7* C8* Cr1 0.0
C4* C3* C8* C7* 0.0
Cr1 C3* C8* C7* 56.1(2)
C4* C3* C8* Cr1 -56.1(2)
Cr1 C3* C8* Cr1 0.000(4)
C2 Cr1 C8* C7* 114.4(6)
C1 Cr1 C8* C7* -161.0(5)
C3* Cr1 C8* C7* -131.58(14)
C4* Cr1 C8* C7* -101.4(2)
C7 Cr1 C8* C7* -14.3(3)
C8 Cr1 C8* C7* 9.5(7)
C6 Cr1 C8* C7* -47.0(3)
C3 Cr1 C8* C7* -141.7(8)
C5* Cr1 C8* C7* -64.2(2)
C5 Cr1 C8* C7* -84.8(3)
C4 Cr1 C8* C7* -117.4(4)
P1 Cr1 C8* C7* 28.7(6)
C7* Cr1 C8* C7* 0.0
C6* Cr1 C8* C7* -28.32(10)
C2 Cr1 C8* C3* -114.0(6)
C1 Cr1 C8* C3* -29.4(6)
C3* Cr1 C8* C3* 0.0
C4* Cr1 C8* C3* 30.18(11)
C7 Cr1 C8* C3* 117.3(3)
C8 Cr1 C8* C3* 141.1(7)
C6 Cr1 C8* C3* 84.6(3)
C3 Cr1 C8* C3* -10.1(7)
C5* Cr1 C8* C3* 67.4(2)
C5 Cr1 C8* C3* 46.8(4)
C4 Cr1 C8* C3* 14.1(4)
P1 Cr1 C8* C3* 160.3(6)
C7* Cr1 C8* C3* 131.58(14)
C6* Cr1 C8* C3* 103.3(2)
C2 Cr1 P1 N1 81.80(14)
C1 Cr1 P1 N1 -7.09(14)
C3* Cr1 P1 N1 -134.4(20)
C4* Cr1 P1 N1 -90.6(3)
C7 Cr1 P1 N1 -161.5(2)
C8 Cr1 P1 N1 172.1(2)
C6 Cr1 P1 N1 -124.4(2)
C3 Cr1 P1 N1 174.6(4)
C8* Cr1 P1 N1 165.5(3)
C5* Cr1 P1 N1 -110.6(4)
C5 Cr1 P1 N1 -96.1(2)
C4 Cr1 P1 N1 -90.1(3)
C7* Cr1 P1 N1 -177.4(3)
C6* Cr1 P1 N1 -144.9(5)
C2 Cr1 P1 N2 -38.36(13)
C1 Cr1 P1 N2 -127.25(13)
C3* Cr1 P1 N2 105.5(20)
C4* Cr1 P1 N2 149.2(3)
C7 Cr1 P1 N2 78.4(2)
C8 Cr1 P1 N2 52.0(2)
C6 Cr1 P1 N2 115.4(2)
C3 Cr1 P1 N2 54.5(4)
C8* Cr1 P1 N2 45.4(3)
C5* Cr1 P1 N2 129.2(4)
C5 Cr1 P1 N2 143.7(2)
C4 Cr1 P1 N2 149.8(2)
C7* Cr1 P1 N2 62.4(3)
C6* Cr1 P1 N2 94.9(5)
C2 Cr1 P1 N3 -154.09(12)
C1 Cr1 P1 N3 117.02(12)
C3* Cr1 P1 N3 -10.2(20)
C4* Cr1 P1 N3 33.5(3)
C7 Cr1 P1 N3 -37.4(2)
C8 Cr1 P1 N3 -63.7(2)
C6 Cr1 P1 N3 -0.3(2)
C3 Cr1 P1 N3 -61.3(4)
C8* Cr1 P1 N3 -70.4(3)
C5* Cr1 P1 N3 13.5(4)
C5 Cr1 P1 N3 28.0(2)
C4 Cr1 P1 N3 34.1(2)
C7* Cr1 P1 N3 -53.3(3)
C6* Cr1 P1 N3 -20.8(5)
N2 P1 N1 C12 -79.8(2)
N3 P1 N1 C12 18.1(2)
Cr1 P1 N1 C12 151.3(2)
N2 P1 N1 C9 86.0(2)
N3 P1 N1 C9 -176.1(2)
Cr1 P1 N1 C9 -42.9(2)
C12 N1 C9 C10 -1.3(3)
P1 N1 C9 C10 -169.8(2)
N1 C9 C10 C11 0.7(3)
C9 C10 C11 C12 0.1(4)
C10 C11 C12 N1 -0.9(3)
C9 N1 C12 C11 1.3(3)
P1 N1 C12 C11 168.9(2)
N1 P1 N2 C13 -160.6(2)
N3 P1 N2 C13 100.7(2)
Cr1 P1 N2 C13 -26.9(2)
N1 P1 N2 C16 26.6(2)
N3 P1 N2 C16 -72.1(2)
Cr1 P1 N2 C16 160.3(2)
C16 N2 C13 C14 0.7(3)
P1 N2 C13 C14 -173.4(2)
N2 C13 C14 C15 -1.0(4)
C13 C14 C15 C16 1.0(4)
C14 C15 C16 N2 -0.6(4)
C13 N2 C16 C15 0.0(3)
P1 N2 C16 C15 173.8(2)
N1 P1 N3 C20 -137.7(2)
N2 P1 N3 C20 -39.7(2)
Cr1 P1 N3 C20 86.2(2)
N1 P1 N3 C17 64.0(2)
N2 P1 N3 C17 162.1(2)
Cr1 P1 N3 C17 -72.1(2)
C20 N3 C17 C18 1.3(3)
P1 N3 C17 C18 162.0(2)
C20 N3 C17 C21 -175.6(2)
P1 N3 C17 C21 -15.0(4)
N3 C17 C18 C19 -2.0(3)
C21 C17 C18 C19 174.6(3)
C17 C18 C19 C20 1.8(3)
C18 C19 C20 N3 -1.0(3)
C17 N3 C20 C19 -0.2(3)
P1 N3 C20 C19 -162.8(2)
C22 N4 C21 O3 -159.2(3)
C23 N4 C21 O3 1.3(4)
C22 N4 C21 C17 23.1(4)
C23 N4 C21 C17 -176.3(3)
C18 C17 C21 O3 -132.6(3)
N3 C17 C21 O3 43.6(4)
C18 C17 C21 N4 45.0(4)
N3 C17 C21 N4 -138.7(2)
